data_7008639
loop_
_publ_author_name
'Kim, Yoojin'
'Park, Yunju'
'Jung, Duk-Young'

_publ_section_title
;
 Two-dimensional carboxylate bridged network of
 europium(III)-transition metal(II) glutarate compounds.
;
_journal_issue 15
_journal_name_full 'Dalton transactions (Cambridge, England : 2003)'
_journal_page_first 2603
_journal_page_last 2608
_journal_paper_doi 10.1039/b505384f
_journal_year 2005
_chemical_formula_sum 'C20 H36 Eu2 Ni O22'
_chemical_formula_weight 991.12
_chemical_melting_point C20H36Eu2NiO22
_chemical_name_common (Eu2Ni(4H2O)(O2C(CH2)CO2)4)(2H2O)
_chemical_name_systematic
;
?
;
_space_group_IT_number 2
_symmetry_space_group_name_Hall '-P 1'
_symmetry_space_group_name_H-M 'P -1'
_atom_sites_solution_hydrogens geom
_atom_sites_solution_primary direct
_atom_sites_solution_secondary difmap
_audit_creation_method SHELXL
_cell_angle_alpha 106.055(5)
_cell_angle_beta 97.118(4)
_cell_angle_gamma 110.197(4)
_cell_formula_units_Z 1
_cell_length_a 8.899(2)
_cell_length_b 9.210(2)
_cell_length_c 10.087(3)
_cell_measurement_reflns_used 3550
_cell_measurement_temperature 293(2)
_cell_measurement_theta_max 28.46
_cell_measurement_theta_min 2.51
_cell_volume 723.2(3)
_computing_cell_refinement 'Siemens XSCANS'
_computing_data_collection 'Siemens XSCANS'
_computing_data_reduction 'Siemens SHELXTL'
_computing_molecular_graphics 'Siemens SHELXTL'
_computing_publication_material 'Siemens SHELXTL'
_computing_structure_refinement 'SHELXL-93 (Sheldrick, 1993)'
_computing_structure_solution 'SHELXS-86 (Sheldrick, 1990)'
_diffrn_ambient_temperature 293(2)
_diffrn_measured_fraction_theta_full 0.894
_diffrn_measured_fraction_theta_max 0.894
_diffrn_measurement_device_type 'CCD area detector'
_diffrn_measurement_method 'omega scans'
_diffrn_radiation_monochromator graphite
_diffrn_radiation_source 'fine-focus sealed tube'
_diffrn_radiation_type MoK\a
_diffrn_radiation_wavelength 0.71073
_diffrn_reflns_av_R_equivalents 0.0144
_diffrn_reflns_av_sigmaI/netI 0.0277
_diffrn_reflns_limit_h_max 11
_diffrn_reflns_limit_h_min -11
_diffrn_reflns_limit_k_max 11
_diffrn_reflns_limit_k_min -12
_diffrn_reflns_limit_l_max 13
_diffrn_reflns_limit_l_min -5
_diffrn_reflns_number 4549
_diffrn_reflns_theta_full 28.47
_diffrn_reflns_theta_max 28.47
_diffrn_reflns_theta_min 2.17
_exptl_absorpt_coefficient_mu 5.025
_exptl_absorpt_correction_T_max 0.7726
_exptl_absorpt_correction_T_min 0.6843
_exptl_absorpt_correction_type multi-scan
_exptl_absorpt_process_details 'Bruker SADABS'
_exptl_crystal_colour 'pale green'
_exptl_crystal_density_diffrn 2.276
_exptl_crystal_density_method 'not measured'
_exptl_crystal_description prism
_exptl_crystal_F_000 486
_exptl_crystal_size_max 0.25
_exptl_crystal_size_mid 0.18
_exptl_crystal_size_min 0.13
_refine_diff_density_max 2.033
_refine_diff_density_min -0.916
_refine_diff_density_rms 0.130
_refine_ls_extinction_coef 0.0000(5)
_refine_ls_extinction_expression Fc^*^=kFc[1+0.001xFc^2^\l^3^/sin(2\q)]^-1/4^
_refine_ls_extinction_method SHELXL
_refine_ls_goodness_of_fit_ref 1.056
_refine_ls_hydrogen_treatment mixed
_refine_ls_matrix_type full
_refine_ls_number_parameters 230
_refine_ls_number_reflns 3264
_refine_ls_number_restraints 0
_refine_ls_restrained_S_all 1.056
_refine_ls_R_factor_all 0.0295
_refine_ls_R_factor_gt 0.0265
_refine_ls_shift/su_max 3.809
_refine_ls_shift/su_mean 0.017
_refine_ls_structure_factor_coef Fsqd
_refine_ls_weighting_details 'calc w=1/[\s^2^(Fo^2^)+(0.0433P)^2^+0.6006P] where P=(Fo^2^+2Fc^2^)/3'
_refine_ls_weighting_scheme calc
_refine_ls_wR_factor_gt 0.0677
_refine_ls_wR_factor_ref 0.0697
_reflns_number_gt 2991
_reflns_number_total 3264
_reflns_threshold_expression >2sigma(I)
_cod_data_source_file b505384f.txt
_cod_data_source_block '[Eu2Ni(4H2O)[O2C(CH2)3CO2]4](2H2O)'
_cod_depositor_comments
;
The following automatic conversions were performed:
'_exptl_absorpt_correction_type' value 'Multi-scan' changed to
'multi-scan' according to
'/home/saulius/struct/CIF-dictionaries/cif_core.dic' dictionary named
'cif_core.dic' version 2.4.1 from 2010-06-29.

Automatic conversion script
Id: cif_fix_enum 1527 2010-12-29 10:47:43Z saulius 
;
_cod_database_code 7008639

loop_
_symmetry_equiv_pos_as_xyz
'x, y, z'
'-x, -y, -z'

loop_
_atom_site_label
_atom_site_type_symbol
_atom_site_fract_x
_atom_site_fract_y
_atom_site_fract_z
_atom_site_U_iso_or_equiv
_atom_site_adp_type
_atom_site_occupancy
_atom_site_symmetry_multiplicity
_atom_site_calc_flag
_atom_site_refinement_flags
_atom_site_disorder_assembly
_atom_site_disorder_group
Eu1 Eu 0.22979(2) 0.10646(2) 0.122976(19) 0.02125(8) Uani 1 1 d . . .
Ni1 Ni 0.5000 0.5000 0.5000 0.01925(14) Uani 1 2 d S . .
O1 O 0.2612(4) 0.4858(5) 0.4446(4) 0.0308(7) Uani 1 1 d . . .
O2 O 0.3640(5) -0.0824(4) 0.1291(4) 0.0382(8) Uani 1 1 d . . .
O3 O 0.2399(3) 0.3466(3) 0.0420(3) 0.0292(6) Uani 1 1 d . . .
O4 O 0.4648(3) 0.3661(3) 0.2883(3) 0.0239(5) Uani 1 1 d . . .
O5 O 0.5101(3) 0.2398(3) 0.0907(3) 0.0304(6) Uani 1 1 d . . .
O6 O 0.0141(3) 0.1267(3) -0.0608(3) 0.0283(6) Uani 1 1 d . . .
O7 O 0.0446(3) 0.2046(3) 0.2412(3) 0.0294(6) Uani 1 1 d . . .
O8 O 0.2155(3) -0.0422(4) -0.1169(3) 0.0331(6) Uani 1 1 d . . .
O9 O 0.4195(4) 0.2832(3) 0.5399(3) 0.0337(7) Uani 1 1 d . . .
O10 O 0.2510(4) 0.0712(4) 0.3499(3) 0.0388(7) Uani 1 1 d . . .
O1W O 0.3345(5) 0.6614(4) 0.2418(4) 0.0393(8) Uani 1 1 d . . .
C1 C 0.1035(4) 0.2724(4) -0.0478(4) 0.0219(7) Uani 1 1 d . . .
C2 C 0.0422(5) 0.3512(5) -0.1411(4) 0.0272(8) Uani 1 1 d . . .
H2A H -0.0496 0.3726 -0.1106 0.033 Uiso 1 1 calc R . .
H2B H 0.0000 0.2732 -0.2376 0.033 Uiso 1 1 calc R . .
C3 C 0.1683(5) 0.5111(5) -0.1432(4) 0.0281(8) Uani 1 1 d . . .
H3A H 0.1121 0.5635 -0.1900 0.034 Uiso 1 1 calc R . .
H3B H 0.2225 0.5851 -0.0462 0.034 Uiso 1 1 calc R . .
C4 C 0.7029(5) 0.5177(5) 0.2198(5) 0.0329(9) Uani 1 1 d . . .
H4A H 0.7543 0.5711 0.3208 0.040 Uiso 1 1 calc R . .
H4B H 0.6666 0.5929 0.1877 0.040 Uiso 1 1 calc R . .
C5 C 0.5541(4) 0.3653(4) 0.1987(4) 0.0218(7) Uani 1 1 d . . .
C6 C -0.1114(5) 0.1459(4) 0.2276(4) 0.0235(7) Uani 1 1 d . . .
C7 C -0.1718(6) 0.2070(6) 0.3556(5) 0.0357(9) Uani 1 1 d . . .
H7A H -0.1068 0.3244 0.4000 0.043 Uiso 1 1 calc R . .
H7B H -0.2849 0.1924 0.3227 0.043 Uiso 1 1 calc R . .
C8 C -0.1676(8) 0.1306(8) 0.4669(6) 0.0556(14) Uani 1 1 d . . .
H8A H -0.0578 0.1340 0.4951 0.067 Uiso 1 1 calc R . .
H8B H -0.1917 0.1929 0.5499 0.067 Uiso 1 1 calc R . .
C9 C -0.2841(11) -0.0350(9) 0.4165(8) 0.093(3) Uani 1 1 d . . .
H9A H -0.2485 -0.0967 0.3415 0.111 Uiso 1 1 calc R . .
H9B H -0.3882 -0.0364 0.3726 0.111 Uiso 1 1 calc R . .
C10 C 0.3209(5) 0.1342(5) 0.4767(5) 0.0360(10) Uani 1 1 d . . .
H101 H 0.208(9) 0.417(9) 0.410(7) 0.05(2) Uiso 1 1 d . . .
H102 H 0.266(10) 0.559(11) 0.428(8) 0.09(3) Uiso 1 1 d . . .
H103 H 0.381(8) -0.106(8) 0.192(7) 0.05(2) Uiso 1 1 d . . .
H104 H 0.403(11) -0.125(11) 0.073(9) 0.10(3) Uiso 1 1 d . . .
H105 H 0.317(7) 0.582(7) 0.183(6) 0.034(14) Uiso 1 1 d . . .
H106 H 0.430(9) 0.682(8) 0.298(7) 0.06(2) Uiso 1 1 d . . .

loop_
_atom_site_aniso_label
_atom_site_aniso_U_11
_atom_site_aniso_U_22
_atom_site_aniso_U_33
_atom_site_aniso_U_23
_atom_site_aniso_U_13
_atom_site_aniso_U_12
Eu1 0.01547(11) 0.01671(11) 0.02533(12) 0.00273(7) 0.00239(7) 0.00353(7)
Ni1 0.0187(3) 0.0177(3) 0.0180(3) 0.0058(2) 0.0033(2) 0.0040(2)
O1 0.0240(15) 0.0294(17) 0.0321(16) 0.0031(15) 0.0036(12) 0.0096(14)
O2 0.048(2) 0.0381(18) 0.048(2) 0.0223(16) 0.0230(17) 0.0297(16)
O3 0.0227(13) 0.0230(13) 0.0343(15) 0.0114(12) -0.0036(11) 0.0027(11)
O4 0.0206(12) 0.0250(13) 0.0189(12) 0.0046(10) 0.0052(10) 0.0030(10)
O5 0.0229(13) 0.0256(14) 0.0335(15) 0.0006(12) 0.0096(11) 0.0054(11)
O6 0.0233(13) 0.0219(13) 0.0313(14) 0.0063(11) 0.0025(11) 0.0030(11)
O7 0.0210(13) 0.0272(14) 0.0307(15) 0.0003(12) 0.0059(11) 0.0063(11)
O8 0.0237(14) 0.0312(15) 0.0344(16) 0.0013(13) 0.0033(12) 0.0084(12)
O9 0.0416(17) 0.0229(14) 0.0269(14) 0.0105(12) -0.0007(12) 0.0031(12)
O10 0.0377(17) 0.0318(16) 0.0311(16) 0.0029(13) -0.0003(13) 0.0047(13)
O1W 0.045(2) 0.0301(17) 0.0368(18) 0.0065(15) -0.0041(15) 0.0171(15)
C1 0.0186(16) 0.0217(17) 0.0257(18) 0.0085(14) 0.0064(13) 0.0078(13)
C2 0.0171(16) 0.031(2) 0.031(2) 0.0144(16) 0.0033(14) 0.0043(15)
C3 0.0239(18) 0.030(2) 0.035(2) 0.0164(17) 0.0096(16) 0.0107(16)
C4 0.028(2) 0.028(2) 0.032(2) 0.0050(17) 0.0140(16) -0.0004(16)
C5 0.0173(16) 0.0226(17) 0.0226(17) 0.0079(14) 0.0020(13) 0.0056(13)
C6 0.0246(18) 0.0185(17) 0.0279(19) 0.0074(15) 0.0061(15) 0.0097(14)
C7 0.032(2) 0.049(3) 0.035(2) 0.021(2) 0.0157(18) 0.018(2)
C8 0.061(4) 0.057(3) 0.054(3) 0.027(3) 0.015(3) 0.023(3)
C9 0.105(6) 0.051(4) 0.079(5) 0.027(4) -0.038(4) -0.003(4)
C10 0.033(2) 0.0232(19) 0.041(2) 0.0129(18) -0.0073(18) 0.0026(17)

loop_
_atom_type_symbol
_atom_type_description
_atom_type_scat_dispersion_real
_atom_type_scat_dispersion_imag
_atom_type_scat_source
C C 0.0033 0.0016 'International Tables Vol C Tables 4.2.6.8 and 6.1.1.4'
H H 0.0000 0.0000 'International Tables Vol C Tables 4.2.6.8 and 6.1.1.4'
O O 0.0106 0.0060 'International Tables Vol C Tables 4.2.6.8 and 6.1.1.4'
Ni Ni 0.3393 1.1124 'International Tables Vol C Tables 4.2.6.8 and 6.1.1.4'
Eu Eu -0.1578 3.6682 'International Tables Vol C Tables 4.2.6.8 and 6.1.1.4'

loop_
_geom_angle_atom_site_label_1
_geom_angle_atom_site_label_2
_geom_angle_atom_site_label_3
_geom_angle
_geom_angle_site_symmetry_1
_geom_angle_site_symmetry_3
_geom_angle_publ_flag
O6 Eu1 O8 76.72(10) 2 . ?
O6 Eu1 O10 82.96(10) 2 . ?
O8 Eu1 O10 138.73(11) . . ?
O6 Eu1 O7 75.61(10) 2 . ?
O8 Eu1 O7 134.64(9) . . ?
O10 Eu1 O7 71.34(11) . . ?
O6 Eu1 O2 84.62(12) 2 . ?
O8 Eu1 O2 72.13(12) . . ?
O10 Eu1 O2 70.49(13) . . ?
O7 Eu1 O2 138.70(12) . . ?
O6 Eu1 O5 149.15(10) 2 . ?
O8 Eu1 O5 75.71(9) . . ?
O10 Eu1 O5 109.49(11) . . ?
O7 Eu1 O5 134.72(9) . . ?
O2 Eu1 O5 73.99(11) . . ?
O6 Eu1 O4 156.10(9) 2 . ?
O8 Eu1 O4 126.66(9) . . ?
O10 Eu1 O4 75.41(10) . . ?
O7 Eu1 O4 87.77(9) . . ?
O2 Eu1 O4 97.40(11) . . ?
O5 Eu1 O4 51.57(9) . . ?
O6 Eu1 O3 120.76(9) 2 . ?
O8 Eu1 O3 87.53(10) . . ?
O10 Eu1 O3 133.53(10) . . ?
O7 Eu1 O3 76.84(10) . . ?
O2 Eu1 O3 143.32(11) . . ?
O5 Eu1 O3 71.51(10) . . ?
O4 Eu1 O3 70.32(9) . . ?
O6 Eu1 O6 71.35(11) 2 . ?
O8 Eu1 O6 67.27(10) . . ?
O10 Eu1 O6 137.77(11) . . ?
O7 Eu1 O6 70.15(10) . . ?
O2 Eu1 O6 136.36(12) . . ?
O5 Eu1 O6 109.66(10) . . ?
O4 Eu1 O6 119.29(9) . . ?
O3 Eu1 O6 50.13(8) . . ?
O6 Eu1 C5 172.25(10) 2 . ?
O8 Eu1 C5 100.45(10) . . ?
O10 Eu1 C5 94.90(10) . . ?
O7 Eu1 C5 110.84(10) . . ?
O2 Eu1 C5 87.64(12) . . ?
O5 Eu1 C5 25.59(10) . . ?
O4 Eu1 C5 26.27(9) . . ?
O3 Eu1 C5 65.91(9) . . ?
O6 Eu1 C5 114.47(10) . . ?
O6 Eu1 C1 96.34(10) 2 . ?
O8 Eu1 C1 75.56(10) . . ?
O10 Eu1 C1 142.93(11) . . ?
O7 Eu1 C1 72.62(10) . . ?
O2 Eu1 C1 146.54(12) . . ?
O5 Eu1 C1 89.96(10) . . ?
O4 Eu1 C1 94.87(10) . . ?
O3 Eu1 C1 24.95(9) . . ?
O6 Eu1 C1 25.21(9) . . ?
C5 Eu1 C1 89.85(10) . . ?
O6 Eu1 Eu1 37.88(7) 2 2 ?
O8 Eu1 Eu1 67.41(7) . 2 ?
O10 Eu1 Eu1 114.12(8) . 2 ?
O7 Eu1 Eu1 68.61(7) . 2 ?
O2 Eu1 Eu1 114.48(9) . 2 ?
O5 Eu1 Eu1 135.87(7) . 2 ?
O4 Eu1 Eu1 148.12(6) . 2 ?
O3 Eu1 Eu1 83.24(6) . 2 ?
O6 Eu1 Eu1 33.46(6) . 2 ?
C5 Eu1 Eu1 147.68(7) . 2 ?
C1 Eu1 Eu1 58.53(7) . 2 ?
O9 Ni1 O9 179.999(2) . 2_666 ?
O9 Ni1 O4 91.22(11) . 2_666 ?
O9 Ni1 O4 88.78(11) 2_666 2_666 ?
O9 Ni1 O4 88.78(11) . . ?
O9 Ni1 O4 91.22(11) 2_666 . ?
O4 Ni1 O4 180.0 2_666 . ?
O9 Ni1 O1 92.35(15) . . ?
O9 Ni1 O1 87.65(15) 2_666 . ?
O4 Ni1 O1 93.32(12) 2_666 . ?
O4 Ni1 O1 86.68(12) . . ?
O9 Ni1 O1 87.65(15) . 2_666 ?
O9 Ni1 O1 92.35(15) 2_666 2_666 ?
O4 Ni1 O1 86.68(12) 2_666 2_666 ?
O4 Ni1 O1 93.32(12) . 2_666 ?
O1 Ni1 O1 180.0(2) . 2_666 ?
C1 O3 Eu1 96.4(2) . . ?
C5 O4 Ni1 135.7(2) . . ?
C5 O4 Eu1 92.8(2) . . ?
Ni1 O4 Eu1 130.92(12) . . ?
C5 O5 Eu1 95.5(2) . . ?
C1 O6 Eu1 156.4(2) . 2 ?
C1 O6 Eu1 93.7(2) . . ?
Eu1 O6 Eu1 108.65(11) 2 . ?
C6 O7 Eu1 134.0(2) . . ?
C6 O8 Eu1 140.1(3) 2 . ?
C10 O9 Ni1 138.9(3) . . ?
C10 O10 Eu1 146.0(3) . . ?
O3 C1 O6 119.7(3) . . ?
O3 C1 C2 122.0(3) . . ?
O6 C1 C2 118.3(3) . . ?
O3 C1 Eu1 58.68(19) . . ?
O6 C1 Eu1 61.08(19) . . ?
C2 C1 Eu1 176.8(3) . . ?
C1 C2 C3 115.8(3) . . ?
C4 C3 C2 111.8(3) 2_665 . ?
C5 C4 C3 115.0(4) . 2_665 ?
O5 C5 O4 118.9(3) . . ?
O5 C5 C4 121.3(3) . . ?
O4 C5 C4 119.6(3) . . ?
O5 C5 Eu1 58.96(19) . . ?
O4 C5 Eu1 60.94(18) . . ?
C4 C5 Eu1 166.7(3) . . ?
O8 C6 O7 124.9(4) 2 . ?
O8 C6 C7 118.4(4) 2 . ?
O7 C6 C7 116.7(3) . . ?
C8 C7 C6 117.9(4) . . ?
C9 C8 C7 111.0(5) . . ?
C8 C9 C10 120.1(5) . 2_556 ?
O10 C10 O9 125.9(4) . . ?
O10 C10 C9 121.8(4) . 2_556 ?
O9 C10 C9 112.2(4) . 2_556 ?

loop_
_geom_bond_atom_site_label_1
_geom_bond_atom_site_label_2
_geom_bond_distance
_geom_bond_site_symmetry_2
_geom_bond_publ_flag
Eu1 O6 2.327(3) 2 ?
Eu1 O8 2.391(3) . ?
Eu1 O10 2.393(3) . ?
Eu1 O7 2.424(3) . ?
Eu1 O2 2.435(3) . ?
Eu1 O5 2.478(3) . ?
Eu1 O4 2.520(3) . ?
Eu1 O3 2.539(3) . ?
Eu1 O6 2.591(3) . ?
Eu1 C5 2.879(4) . ?
Eu1 C1 2.954(4) . ?
Eu1 Eu1 3.9978(9) 2 ?
Ni1 O9 2.047(3) . ?
Ni1 O9 2.047(3) 2_666 ?
Ni1 O4 2.071(3) 2_666 ?
Ni1 O4 2.071(3) . ?
Ni1 O1 2.078(3) . ?
Ni1 O1 2.078(3) 2_666 ?
O3 C1 1.254(4) . ?
O4 C5 1.276(5) . ?
O5 C5 1.249(5) . ?
O6 C1 1.261(5) . ?
O6 Eu1 2.327(3) 2 ?
O7 C6 1.278(5) . ?
O8 C6 1.249(5) 2 ?
O9 C10 1.267(5) . ?
O10 C10 1.226(5) . ?
C1 C2 1.495(5) . ?
C2 C3 1.519(5) . ?
C3 C4 1.516(6) 2_665 ?
C4 C5 1.500(5) . ?
C4 C3 1.516(6) 2_665 ?
C6 O8 1.249(5) 2 ?
C6 C7 1.500(6) . ?
C7 C8 1.484(7) . ?
C8 C9 1.417(9) . ?
C9 C10 1.590(8) 2_556 ?
C10 C9 1.590(8) 2_556 ?
